data_4350189
loop_
_publ_author_name
'Dong, Yu-Bin'
'Xu, Hong-Xia'
'Ma, Jian-Ping'
'Huang, Ru-Qi'

_publ_section_title
;
 Silver(I) coordination polymers based on a nano-sized bent
 bis(3-acetylenylphenyl-(4-cyanophenyl))oxadiazole ligand: the role of
 ligand isomerism and the templating effect of polyatomic anions and
 solvent intermediates.
;
_journal_issue 8
_journal_name_full 'Inorganic chemistry'
_journal_page_first 3325
_journal_page_last 3343
_journal_paper_doi 10.1021/ic052158w
_journal_volume 45
_journal_year 2006
_chemical_formula_sum 'C47 H31 Ag Cl N4 O5'
_chemical_formula_weight 875.08
_space_group_IT_number 2
_space_group_name_Hall '-P 1'
_space_group_name_H-M_alt 'P -1'
_symmetry_cell_setting triclinic
_symmetry_space_group_name_H-M 'P -1'
_atom_sites_solution_hydrogens geom
_atom_sites_solution_primary direct
_atom_sites_solution_secondary difmap
_audit_creation_method SHELXL-97
_cell_angle_alpha 72.553(3)
_cell_angle_beta 82.615(3)
_cell_angle_gamma 71.626(3)
_cell_formula_units_Z 2
_cell_length_a 10.2064(19)
_cell_length_b 12.622(2)
_cell_length_c 17.865(3)
_cell_measurement_reflns_used 2217
_cell_measurement_temperature 293(2)
_cell_measurement_theta_max 21.232
_cell_measurement_theta_min 2.319
_cell_volume 2082.2(6)
_computing_cell_refinement 'Bruker SMART'
_computing_data_collection 'Bruker SMART'
_computing_data_reduction 'Bruker SAINT'
_computing_molecular_graphics 'Bruker SHELXTL'
_computing_publication_material 'Bruker SHELXTL'
_computing_structure_refinement 'SHELXL-97 (Sheldrick, 1997)'
_computing_structure_solution 'SHELXS-97 (Sheldrick, 1990)'
_diffrn_ambient_temperature 293(2)
_diffrn_measured_fraction_theta_full 0.981
_diffrn_measured_fraction_theta_max 0.981
_diffrn_measurement_device_type 'CCD area detector'
_diffrn_measurement_method 'phi and omega scans'
_diffrn_radiation_monochromator graphite
_diffrn_radiation_source 'fine-focus sealed tube'
_diffrn_radiation_type MoK\a
_diffrn_radiation_wavelength 0.71073
_diffrn_reflns_av_R_equivalents 0.0300
_diffrn_reflns_av_sigmaI/netI 0.0768
_diffrn_reflns_limit_h_max 11
_diffrn_reflns_limit_h_min -12
_diffrn_reflns_limit_k_max 15
_diffrn_reflns_limit_k_min -15
_diffrn_reflns_limit_l_max 21
_diffrn_reflns_limit_l_min -14
_diffrn_reflns_number 11401
_diffrn_reflns_theta_full 25.50
_diffrn_reflns_theta_max 25.50
_diffrn_reflns_theta_min 1.77
_exptl_absorpt_coefficient_mu 0.599
_exptl_absorpt_correction_T_max 0.9155
_exptl_absorpt_correction_T_min 0.6861
_exptl_absorpt_correction_type multi-scan
_exptl_absorpt_process_details sadabs
_exptl_crystal_colour colorless
_exptl_crystal_density_diffrn 1.396
_exptl_crystal_density_method 'not measured'
_exptl_crystal_description block
_exptl_crystal_F_000 890
_exptl_crystal_size_max 0.68
_exptl_crystal_size_mid 0.25
_exptl_crystal_size_min 0.15
_refine_diff_density_max 0.627
_refine_diff_density_min -0.409
_refine_diff_density_rms '0.074 End ===='
_refine_ls_extinction_method none
_refine_ls_goodness_of_fit_ref 0.991
_refine_ls_hydrogen_treatment constr
_refine_ls_matrix_type full
_refine_ls_number_parameters 530
_refine_ls_number_reflns 7624
_refine_ls_number_restraints 55
_refine_ls_restrained_S_all 1.003
_refine_ls_R_factor_all 0.1012
_refine_ls_R_factor_gt 0.0564
_refine_ls_shift/su_max 0.001
_refine_ls_shift/su_mean 0.000
_refine_ls_structure_factor_coef Fsqd
_refine_ls_weighting_details 'calc w=1/[\s^2^(Fo^2^)+(0.0589P)^2^+0.0000P] where P=(Fo^2^+2Fc^2^)/3'
_refine_ls_weighting_scheme calc
_refine_ls_wR_factor_gt 0.1163
_refine_ls_wR_factor_ref 0.1289
_reflns_number_gt 4796
_reflns_number_total 7624
_reflns_threshold_expression >2sigma(I)
_cod_data_source_file ic052158wsi20051219_053724.cif
_cod_data_source_block 5
_cod_depositor_comments
;
The following automatic conversions were performed:

data item '_symmetry_cell_setting' value 'Triclinic' was changed to
'triclinic' in accordance with the
/home/saulius/struct/COD-crude-data/automatic-downloads/DataCite-retrospective/ACS/depositions/lib/dictionaries/cif_core.dic
dictionary named 'cif_core.dic' version 2.4.2 last updated on
2011-04-26.

Automatic conversion script
Id: cif_fix_values 6909 2019-04-08 15:41:33Z antanas 
;
_cod_original_cell_volume 2082.1(7)
_cod_original_sg_symbol_H-M P-1
_cod_database_code 4350189

loop_
_symmetry_equiv_pos_as_xyz
'x, y, z'
'-x, -y, -z'

loop_
_atom_site_label
_atom_site_type_symbol
_atom_site_fract_x
_atom_site_fract_y
_atom_site_fract_z
_atom_site_U_iso_or_equiv
_atom_site_adp_type
_atom_site_occupancy
_atom_site_symmetry_multiplicity
_atom_site_calc_flag
_atom_site_refinement_flags
_atom_site_disorder_assembly
_atom_site_disorder_group
Ag1 Ag 0.39964(4) 0.00812(3) 0.41830(2) 0.05542(16) Uani 1 1 d . . .
N1 N 0.4390(3) 0.1705(3) 0.42869(19) 0.0378(8) Uani 1 1 d . . .
N2 N 0.5091(4) 0.1668(3) 0.49206(18) 0.0408(9) Uani 1 1 d . . .
N3 N 0.5191(5) 0.9881(4) -0.2867(2) 0.0740(13) Uani 1 1 d . . .
N4 N 1.1759(5) 1.0069(4) 0.4057(3) 0.0694(13) Uani 1 1 d . . .
C1 C 0.5317(4) 0.2673(3) 0.4757(2) 0.0361(10) Uani 1 1 d . . .
C2 C 0.5959(5) 0.3116(4) 0.5231(2) 0.0417(11) Uani 1 1 d . . .
C3 C 0.5983(6) 0.2670(4) 0.6032(3) 0.0606(14) Uani 1 1 d . . .
H3 H 0.5593 0.2072 0.6275 0.073 Uiso 1 1 calc R . .
C4 C 0.6582(7) 0.3102(4) 0.6479(3) 0.0762(18) Uani 1 1 d . . .
H4 H 0.6605 0.2793 0.7022 0.091 Uiso 1 1 calc R . .
C5 C 0.7143(6) 0.3992(4) 0.6115(3) 0.0618(14) Uani 1 1 d . . .
H5 H 0.7557 0.4274 0.6417 0.074 Uiso 1 1 calc R . .
C6 C 0.7108(5) 0.4477(4) 0.5317(3) 0.0464(12) Uani 1 1 d . . .
C7 C 0.6520(4) 0.4032(3) 0.4865(3) 0.0412(11) Uani 1 1 d . . .
H7 H 0.6500 0.4341 0.4323 0.049 Uiso 1 1 calc R . .
C8 C 0.7671(5) 0.5439(4) 0.4970(3) 0.0522(12) Uani 1 1 d . . .
C9 C 0.8119(5) 0.6234(4) 0.4767(3) 0.0554(13) Uani 1 1 d . . .
C10 C 0.8767(5) 0.7148(4) 0.4590(3) 0.0518(13) Uani 1 1 d . . .
C11 C 0.9588(5) 0.7152(4) 0.5142(3) 0.0548(13) Uani 1 1 d . . .
H11 H 0.9675 0.6589 0.5623 0.066 Uiso 1 1 calc R . .
C12 C 1.0282(5) 0.7968(4) 0.4999(3) 0.0525(12) Uani 1 1 d . . .
H12 H 1.0830 0.7963 0.5378 0.063 Uiso 1 1 calc R . .
C13 C 1.0151(5) 0.8799(4) 0.4281(3) 0.0524(12) Uani 1 1 d . . .
C14 C 1.1009(5) 0.9552(4) 0.4137(3) 0.0558(13) Uani 1 1 d . . .
C15 C 0.9299(6) 0.8839(5) 0.3732(3) 0.0819(19) Uani 1 1 d . . .
H15 H 0.9194 0.9416 0.3258 0.098 Uiso 1 1 calc R . .
C16 C 0.8595(6) 0.8016(5) 0.3887(3) 0.0836(19) Uani 1 1 d . . .
H16 H 0.8006 0.8047 0.3520 0.100 Uiso 1 1 calc R . .
C17 C 0.4260(4) 0.2714(4) 0.3791(2) 0.0370(10) Uani 1 1 d . . .
C18 C 0.3580(4) 0.3224(3) 0.3042(2) 0.0364(10) Uani 1 1 d . . .
C19 C 0.2489(5) 0.2886(4) 0.2904(3) 0.0477(12) Uani 1 1 d . . .
H19 H 0.2177 0.2336 0.3297 0.057 Uiso 1 1 calc R . .
C20 C 0.1859(5) 0.3355(4) 0.2193(3) 0.0583(13) Uani 1 1 d . . .
H20 H 0.1132 0.3119 0.2102 0.070 Uiso 1 1 calc R . .
C21 C 0.2323(5) 0.4184(4) 0.1613(3) 0.0581(13) Uani 1 1 d . . .
H21 H 0.1902 0.4504 0.1132 0.070 Uiso 1 1 calc R . .
C22 C 0.3405(5) 0.4539(4) 0.1744(3) 0.0472(11) Uani 1 1 d . . .
C23 C 0.4048(4) 0.4053(3) 0.2459(2) 0.0407(11) Uani 1 1 d . . .
H23 H 0.4784 0.4280 0.2548 0.049 Uiso 1 1 calc R . .
C24 C 0.3863(5) 0.5395(4) 0.1119(3) 0.0569(13) Uani 1 1 d . . .
C25 C 0.4163(5) 0.6070(4) 0.0573(3) 0.0583(13) Uani 1 1 d . . .
C26 C 0.4417(5) 0.6910(4) -0.0140(3) 0.0532(13) Uani 1 1 d . . .
C27 C 0.5498(6) 0.7376(5) -0.0222(3) 0.0667(15) Uani 1 1 d . . .
H27 H 0.6087 0.7154 0.0190 0.080 Uiso 1 1 calc R . .
C28 C 0.5707(6) 0.8169(5) -0.0913(3) 0.0677(15) Uani 1 1 d . . .
H28 H 0.6434 0.8486 -0.0968 0.081 Uiso 1 1 calc R . .
C29 C 0.4830(6) 0.8493(4) -0.1528(3) 0.0562(13) Uani 1 1 d . . .
C30 C 0.5054(6) 0.9277(4) -0.2271(3) 0.0626(14) Uani 1 1 d . . .
C31 C 0.3772(6) 0.8024(5) -0.1448(3) 0.0714(16) Uani 1 1 d . . .
H31 H 0.3189 0.8237 -0.1861 0.086 Uiso 1 1 calc R . .
C32 C 0.3561(6) 0.7235(5) -0.0757(3) 0.0734(16) Uani 1 1 d . . .
H32 H 0.2835 0.6919 -0.0706 0.088 Uiso 1 1 calc R . .
C33 C 0.7197(16) 0.0647(10) 0.8294(9) 0.149(4) Uani 1 1 d . . .
H33 H 0.6546 0.1025 0.7908 0.179 Uiso 1 1 calc R . .
C34 C 0.8358(18) -0.0135(13) 0.8154(6) 0.133(4) Uani 1 1 d . . .
H34 H 0.8537 -0.0278 0.7664 0.159 Uiso 1 1 calc R . .
C35 C 0.9272(11) -0.0718(9) 0.8724(10) 0.142(3) Uani 1 1 d . . .
H35 H 1.0098 -0.1250 0.8629 0.170 Uiso 1 1 calc R . .
C36 C 0.8966(16) -0.0516(11) 0.9445(9) 0.173(5) Uani 1 1 d . . .
H36 H 0.9547 -0.0942 0.9861 0.208 Uiso 1 1 calc R . .
C37 C 0.779(2) 0.0327(14) 0.9537(8) 0.197(6) Uani 1 1 d . . .
H37 H 0.7565 0.0506 1.0015 0.236 Uiso 1 1 calc R . .
C38 C 0.6973(16) 0.0878(12) 0.8955(12) 0.203(7) Uani 1 1 d . . .
H38 H 0.6189 0.1471 0.9022 0.244 Uiso 1 1 calc R . .
C39 C 0.2841(10) 0.2234(9) 0.8066(4) 0.182(4) Uiso 1 1 d D . .
H39 H 0.3755 0.1825 0.8187 0.218 Uiso 1 1 calc R . .
C40 C 0.2507(10) 0.3377(8) 0.7663(4) 0.173(4) Uiso 1 1 d D . .
H40 H 0.3179 0.3761 0.7501 0.208 Uiso 1 1 calc R . .
C41 C 0.1179(10) 0.3929(7) 0.7506(4) 0.148(3) Uiso 1 1 d D . .
H41 H 0.0939 0.4711 0.7228 0.178 Uiso 1 1 calc R . .
C42 C 0.0171(9) 0.3404(8) 0.7734(4) 0.158(4) Uiso 1 1 d D . .
H42 H -0.0742 0.3826 0.7616 0.190 Uiso 1 1 calc R . .
C43 C 0.0494(10) 0.2241(8) 0.8141(5) 0.168(4) Uiso 1 1 d D . .
H43 H -0.0178 0.1856 0.8302 0.202 Uiso 1 1 calc R . .
C44 C 0.1850(10) 0.1692(7) 0.8292(4) 0.159(4) Uiso 1 1 d D . .
H44 H 0.2106 0.0907 0.8564 0.191 Uiso 1 1 calc R . .
C45 C 0.0909(9) 0.5019(16) 0.9386(5) 0.116(3) Uani 1 1 d . . .
H45 H 0.1542 0.5029 0.8962 0.139 Uiso 1 1 calc R . .
C46 C 0.0273(13) 0.6005(10) 0.9589(9) 0.124(3) Uani 1 1 d . . .
H46 H 0.0453 0.6698 0.9309 0.149 Uiso 1 1 calc R . .
C47 C -0.0647(11) 0.5963(10) 1.0220(9) 0.115(3) Uani 1 1 d . . .
H47 H -0.1093 0.6635 1.0372 0.138 Uiso 1 1 calc R . .
O1 O 0.4826(3) 0.3363(2) 0.40536(15) 0.0379(7) Uani 1 1 d . . .
O2 O 0.2785(12) 0.8042(10) 0.6802(7) 0.106(4) Uani 0.503(12) 1 d PD A 1
O3 O 0.226(2) 0.6417(10) 0.6738(9) 0.172(8) Uani 0.503(12) 1 d PD A 1
O4 O 0.0480(8) 0.8061(13) 0.6909(9) 0.160(7) Uani 0.503(12) 1 d PD A 1
O5 O 0.1916(17) 0.6963(12) 0.7896(3) 0.121(6) Uani 0.503(12) 1 d PD A 1
Cl1 Cl 0.18401(17) 0.73534(17) 0.70623(9) 0.0816(5) Uani 0.503(12) 1 d PD A 1
O2' O 0.2375(13) 0.8056(10) 0.6387(6) 0.103(4) Uani 0.497(12) 1 d PDU A 2
O3' O 0.0922(13) 0.6908(10) 0.6750(6) 0.094(4) Uani 0.497(12) 1 d PDU A 2
O4' O 0.0967(14) 0.8023(12) 0.7542(9) 0.137(5) Uani 0.497(12) 1 d PDU A 2
O5' O 0.2774(12) 0.6390(11) 0.7472(10) 0.137(6) Uani 0.497(12) 1 d PDU A 2
Cl1' Cl 0.18401(17) 0.73534(17) 0.70623(9) 0.0816(5) Uani 0.497(12) 1 d PD A 2

loop_
_atom_site_aniso_label
_atom_site_aniso_U_11
_atom_site_aniso_U_22
_atom_site_aniso_U_33
_atom_site_aniso_U_23
_atom_site_aniso_U_13
_atom_site_aniso_U_12
Ag1 0.0828(3) 0.0469(2) 0.0453(2) 0.00332(16) -0.01623(19) -0.0407(2)
N1 0.046(2) 0.036(2) 0.035(2) -0.0021(16) -0.0081(17) -0.0223(17)
N2 0.059(2) 0.039(2) 0.0306(19) -0.0035(16) -0.0061(18) -0.0263(19)
N3 0.112(4) 0.063(3) 0.043(3) -0.001(2) 0.003(3) -0.035(3)
N4 0.065(3) 0.064(3) 0.091(3) -0.019(3) -0.005(3) -0.036(2)
C1 0.044(3) 0.034(2) 0.032(2) -0.0028(19) -0.002(2) -0.020(2)
C2 0.056(3) 0.036(2) 0.037(3) -0.009(2) -0.005(2) -0.019(2)
C3 0.103(4) 0.046(3) 0.043(3) -0.005(2) -0.012(3) -0.039(3)
C4 0.139(6) 0.057(3) 0.046(3) -0.005(3) -0.028(3) -0.046(4)
C5 0.092(4) 0.050(3) 0.057(3) -0.016(3) -0.027(3) -0.029(3)
C6 0.048(3) 0.038(3) 0.060(3) -0.019(2) -0.007(2) -0.015(2)
C7 0.053(3) 0.034(2) 0.039(2) -0.007(2) 0.000(2) -0.020(2)
C8 0.049(3) 0.049(3) 0.068(3) -0.026(3) -0.002(3) -0.020(3)
C9 0.053(3) 0.059(3) 0.067(3) -0.027(3) 0.009(3) -0.030(3)
C10 0.055(3) 0.056(3) 0.059(3) -0.024(3) 0.009(3) -0.033(3)
C11 0.061(3) 0.054(3) 0.055(3) -0.013(2) 0.007(3) -0.030(3)
C12 0.051(3) 0.060(3) 0.059(3) -0.021(3) -0.004(3) -0.027(3)
C13 0.055(3) 0.057(3) 0.059(3) -0.019(3) 0.003(3) -0.035(3)
C14 0.059(3) 0.054(3) 0.064(3) -0.015(3) -0.002(3) -0.029(3)
C15 0.104(5) 0.088(4) 0.066(4) 0.009(3) -0.021(4) -0.067(4)
C16 0.109(5) 0.103(5) 0.066(4) -0.006(3) -0.021(4) -0.077(4)
C17 0.040(3) 0.035(2) 0.038(2) -0.006(2) 0.000(2) -0.017(2)
C18 0.040(3) 0.033(2) 0.034(2) -0.0044(19) -0.004(2) -0.013(2)
C19 0.050(3) 0.048(3) 0.044(3) -0.003(2) -0.005(2) -0.020(2)
C20 0.058(3) 0.067(3) 0.055(3) -0.006(3) -0.011(3) -0.032(3)
C21 0.065(4) 0.062(3) 0.038(3) 0.005(2) -0.017(3) -0.017(3)
C22 0.052(3) 0.040(3) 0.039(3) 0.001(2) -0.001(2) -0.011(2)
C23 0.043(3) 0.039(2) 0.038(3) -0.003(2) -0.004(2) -0.016(2)
C24 0.068(4) 0.048(3) 0.045(3) -0.001(2) -0.009(3) -0.013(3)
C25 0.074(4) 0.050(3) 0.041(3) 0.002(2) -0.002(3) -0.019(3)
C26 0.064(3) 0.044(3) 0.041(3) 0.001(2) 0.002(3) -0.016(3)
C27 0.068(4) 0.083(4) 0.043(3) 0.004(3) -0.004(3) -0.032(3)
C28 0.073(4) 0.074(4) 0.055(3) -0.001(3) 0.007(3) -0.040(3)
C29 0.076(4) 0.045(3) 0.040(3) 0.000(2) 0.002(3) -0.020(3)
C30 0.091(4) 0.052(3) 0.042(3) -0.007(3) 0.004(3) -0.026(3)
C31 0.096(5) 0.073(4) 0.045(3) 0.010(3) -0.017(3) -0.042(3)
C32 0.090(4) 0.072(4) 0.057(3) 0.014(3) -0.013(3) -0.046(3)
C33 0.198(13) 0.076(7) 0.173(13) 0.014(7) -0.074(10) -0.059(8)
C34 0.213(13) 0.126(9) 0.079(6) -0.014(7) 0.019(8) -0.101(9)
C35 0.149(9) 0.115(8) 0.161(10) -0.051(9) 0.010(9) -0.032(7)
C36 0.225(15) 0.123(9) 0.155(13) -0.019(8) -0.084(10) -0.016(9)
C37 0.31(2) 0.180(14) 0.116(10) -0.078(10) -0.027(11) -0.047(14)
C38 0.230(15) 0.179(14) 0.224(16) -0.130(15) -0.050(13) -0.007(10)
C45 0.083(6) 0.171(10) 0.078(5) 0.005(7) -0.022(4) -0.044(8)
C46 0.099(7) 0.103(8) 0.163(12) 0.001(7) -0.063(8) -0.033(6)
C47 0.088(7) 0.131(10) 0.130(8) -0.054(8) -0.042(6) -0.008(6)
O1 0.0527(19) 0.0307(15) 0.0333(16) -0.0022(13) -0.0054(14) -0.0208(14)
O2 0.100(9) 0.130(9) 0.080(8) -0.009(7) 0.017(7) -0.049(7)
O3 0.24(2) 0.169(12) 0.158(13) -0.124(11) 0.098(13) -0.090(13)
O4 0.065(7) 0.203(16) 0.146(13) -0.011(11) 0.002(7) 0.015(8)
O5 0.193(14) 0.155(12) 0.043(5) -0.008(6) -0.023(7) -0.099(11)
Cl1 0.0600(10) 0.1221(15) 0.0631(10) -0.0283(10) 0.0016(9) -0.0260(10)
O2' 0.101(7) 0.115(7) 0.107(8) -0.028(6) 0.015(6) -0.059(6)
O3' 0.101(7) 0.116(7) 0.075(6) -0.015(5) -0.021(5) -0.048(6)
O4' 0.129(8) 0.157(9) 0.119(9) -0.059(7) 0.016(7) -0.023(7)
O5' 0.095(7) 0.154(9) 0.144(10) -0.010(7) -0.025(7) -0.036(6)
Cl1' 0.0600(10) 0.1221(15) 0.0631(10) -0.0283(10) 0.0016(9) -0.0260(10)

loop_
_atom_type_symbol
_atom_type_description
_atom_type_scat_dispersion_real
_atom_type_scat_dispersion_imag
_atom_type_scat_source
C C 0.0033 0.0016 'International Tables Vol C Tables 4.2.6.8 and 6.1.1.4'
H H 0.0000 0.0000 'International Tables Vol C Tables 4.2.6.8 and 6.1.1.4'
N N 0.0061 0.0033 'International Tables Vol C Tables 4.2.6.8 and 6.1.1.4'
O O 0.0106 0.0060 'International Tables Vol C Tables 4.2.6.8 and 6.1.1.4'
Cl Cl 0.1484 0.1585 'International Tables Vol C Tables 4.2.6.8 and 6.1.1.4'
Ag Ag -0.8971 1.1015 'International Tables Vol C Tables 4.2.6.8 and 6.1.1.4'

loop_
_geom_angle_atom_site_label_1
_geom_angle_atom_site_label_2
_geom_angle_atom_site_label_3
_geom_angle
_geom_angle_site_symmetry_1
_geom_angle_site_symmetry_3
N1 Ag1 N2 119.44(11) . 2_656
N1 Ag1 N4 120.36(14) . 1_445
N2 Ag1 N4 103.24(14) 2_656 1_445
N1 Ag1 N3 100.73(13) . 2_665
N2 Ag1 N3 113.61(14) 2_656 2_665
N4 Ag1 N3 97.57(17) 1_445 2_665
C17 N1 N2 106.9(3) . .
C17 N1 Ag1 131.5(3) . .
N2 N1 Ag1 120.9(2) . .
C1 N2 N1 106.0(3) . .
C1 N2 Ag1 132.7(3) . 2_656
N1 N2 Ag1 119.5(2) . 2_656
C30 N3 Ag1 143.0(4) . 2_665
C14 N4 Ag1 148.2(4) . 1_665
N2 C1 O1 111.6(3) . .
N2 C1 C2 129.0(4) . .
O1 C1 C2 119.4(3) . .
C3 C2 C7 119.8(4) . .
C3 C2 C1 120.7(4) . .
C7 C2 C1 119.4(4) . .
C2 C3 C4 120.5(4) . .
C2 C3 H3 119.8 . .
C4 C3 H3 119.8 . .
C5 C4 C3 119.3(5) . .
C5 C4 H4 120.3 . .
C3 C4 H4 120.3 . .
C4 C5 C6 121.7(4) . .
C4 C5 H5 119.2 . .
C6 C5 H5 119.2 . .
C5 C6 C7 118.9(4) . .
C5 C6 C8 119.3(4) . .
C7 C6 C8 121.8(4) . .
C6 C7 C2 119.7(4) . .
C6 C7 H7 120.1 . .
C2 C7 H7 120.1 . .
C9 C8 C6 172.8(5) . .
C8 C9 C10 173.7(6) . .
C11 C10 C16 119.1(4) . .
C11 C10 C9 118.4(5) . .
C16 C10 C9 122.5(5) . .
C12 C11 C10 121.5(5) . .
C12 C11 H11 119.3 . .
C10 C11 H11 119.3 . .
C11 C12 C13 118.9(5) . .
C11 C12 H12 120.6 . .
C13 C12 H12 120.6 . .
C15 C13 C12 120.7(4) . .
C15 C13 C14 123.0(5) . .
C12 C13 C14 116.1(4) . .
N4 C14 C13 174.4(6) . .
C13 C15 C16 119.8(5) . .
C13 C15 H15 120.1 . .
C16 C15 H15 120.1 . .
C15 C16 C10 120.0(5) . .
C15 C16 H16 120.0 . .
C10 C16 H16 120.0 . .
N1 C17 O1 111.3(4) . .
N1 C17 C18 130.0(4) . .
O1 C17 C18 118.6(3) . .
C19 C18 C23 120.0(4) . .
C19 C18 C17 120.7(4) . .
C23 C18 C17 119.3(4) . .
C20 C19 C18 120.8(4) . .
C20 C19 H19 119.6 . .
C18 C19 H19 119.6 . .
C19 C20 C21 119.2(4) . .
C19 C20 H20 120.4 . .
C21 C20 H20 120.4 . .
C22 C21 C20 120.8(4) . .
C22 C21 H21 119.6 . .
C20 C21 H21 119.6 . .
C21 C22 C23 119.8(4) . .
C21 C22 C24 118.8(4) . .
C23 C22 C24 121.4(4) . .
C22 C23 C18 119.5(4) . .
C22 C23 H23 120.3 . .
C18 C23 H23 120.3 . .
C25 C24 C22 174.1(6) . .
C24 C25 C26 174.4(6) . .
C32 C26 C27 119.5(4) . .
C32 C26 C25 118.6(5) . .
C27 C26 C25 121.9(5) . .
C26 C27 C28 120.0(5) . .
C26 C27 H27 120.0 . .
C28 C27 H27 120.0 . .
C27 C28 C29 119.8(5) . .
C27 C28 H28 120.1 . .
C29 C28 H28 120.1 . .
C31 C29 C28 119.9(4) . .
C31 C29 C30 118.6(5) . .
C28 C29 C30 121.4(5) . .
N3 C30 C29 177.2(6) . .
C29 C31 C32 120.2(5) . .
C29 C31 H31 119.9 . .
C32 C31 H31 119.9 . .
C31 C32 C26 120.5(5) . .
C31 C32 H32 119.7 . .
C26 C32 H32 119.7 . .
C38 C33 C34 120.3(13) . .
C38 C33 H33 119.8 . .
C34 C33 H33 119.8 . .
C33 C34 C35 119.8(11) . .
C33 C34 H34 120.1 . .
C35 C34 H34 120.1 . .
C34 C35 C36 118.9(11) . .
C34 C35 H35 120.5 . .
C36 C35 H35 120.5 . .
C37 C36 C35 118.0(12) . .
C37 C36 H36 121.0 . .
C35 C36 H36 121.0 . .
C38 C37 C36 119.6(13) . .
C38 C37 H37 120.2 . .
C36 C37 H37 120.2 . .
C33 C38 C37 123.1(15) . .
C33 C38 H38 118.5 . .
C37 C38 H38 118.5 . .
C44 C39 C40 120.2(9) . .
C44 C39 H39 119.9 . .
C40 C39 H39 119.9 . .
C41 C40 C39 117.8(8) . .
C41 C40 H40 121.1 . .
C39 C40 H40 121.1 . .
C40 C41 C42 123.0(8) . .
C40 C41 H41 118.5 . .
C42 C41 H41 118.5 . .
C41 C42 C43 120.0(8) . .
C41 C42 H42 120.0 . .
C43 C42 H42 120.0 . .
C44 C43 C42 116.2(8) . .
C44 C43 H43 121.9 . .
C42 C43 H43 121.9 . .
C39 C44 C43 122.9(9) . .
C39 C44 H44 118.6 . .
C43 C44 H44 118.6 . .
C47 C45 C46 120.9(9) 2_567 .
C47 C45 H45 119.6 2_567 .
C46 C45 H45 119.6 . .
C45 C46 C47 118.3(9) . .
C45 C46 H46 120.9 . .
C47 C46 H46 120.9 . .
C45 C47 C46 120.9(9) 2_567 .
C45 C47 H47 119.6 2_567 .
C46 C47 H47 119.6 . .
C1 O1 C17 104.2(3) . .
O3 Cl1 O4 114.9(9) . .
O3 Cl1 O5 110.9(8) . .
O4 Cl1 O5 105.9(7) . .
O3 Cl1 O2 109.5(7) . .
O4 Cl1 O2 110.0(8) . .
O5 Cl1 O2 105.2(6) . .

loop_
_geom_bond_atom_site_label_1
_geom_bond_atom_site_label_2
_geom_bond_distance
_geom_bond_site_symmetry_2
Ag1 N1 2.272(3) .
Ag1 N2 2.297(3) 2_656
Ag1 N4 2.329(4) 1_445
Ag1 N3 2.381(4) 2_665
N1 C17 1.293(5) .
N1 N2 1.397(4) .
N2 C1 1.300(5) .
N2 Ag1 2.297(3) 2_656
N3 C30 1.131(6) .
N3 Ag1 2.381(4) 2_665
N4 C14 1.123(5) .
N4 Ag1 2.329(4) 1_665
C1 O1 1.349(5) .
C1 C2 1.454(5) .
C2 C3 1.372(6) .
C2 C7 1.400(5) .
C3 C4 1.381(6) .
C3 H3 0.9300 .
C4 C5 1.373(7) .
C4 H4 0.9300 .
C5 C6 1.374(6) .
C5 H5 0.9300 .
C6 C7 1.392(6) .
C6 C8 1.443(6) .
C7 H7 0.9300 .
C8 C9 1.174(6) .
C9 C10 1.440(6) .
C10 C11 1.376(6) .
C10 C16 1.385(7) .
C11 C12 1.372(6) .
C11 H11 0.9300 .
C12 C13 1.383(6) .
C12 H12 0.9300 .
C13 C15 1.372(7) .
C13 C14 1.434(6) .
C15 C16 1.385(7) .
C15 H15 0.9300 .
C16 H16 0.9300 .
C17 O1 1.350(4) .
C17 C18 1.458(6) .
C18 C19 1.385(6) .
C18 C23 1.392(5) .
C19 C20 1.377(6) .
C19 H19 0.9300 .
C20 C21 1.389(6) .
C20 H20 0.9300 .
C21 C22 1.383(6) .
C21 H21 0.9300 .
C22 C23 1.390(6) .
C22 C24 1.447(6) .
C23 H23 0.9300 .
C24 C25 1.166(6) .
C25 C26 1.447(6) .
C26 C32 1.377(7) .
C26 C27 1.378(7) .
C27 C28 1.378(6) .
C27 H27 0.9300 .
C28 C29 1.388(7) .
C28 H28 0.9300 .
C29 C31 1.361(7) .
C29 C30 1.437(6) .
C31 C32 1.374(6) .
C31 H31 0.9300 .
C32 H32 0.9300 .
C33 C38 1.276(14) .
C33 C34 1.333(13) .
C33 H33 0.9300 .
C34 C35 1.346(13) .
C34 H34 0.9300 .
C35 C36 1.365(13) .
C35 H35 0.9300 .
C36 C37 1.363(15) .
C36 H36 0.9300 .
C37 C38 1.295(16) .
C37 H37 0.9300 .
C38 H38 0.9300 .
C39 C44 1.349(8) .
C39 C40 1.358(8) .
C39 H39 0.9300 .
C40 C41 1.336(7) .
C40 H40 0.9300 .
C41 C42 1.351(7) .
C41 H41 0.9300 .
C42 C43 1.382(8) .
C42 H42 0.9300 .
C43 C44 1.360(8) .
C43 H43 0.9300 .
C44 H44 0.9300 .
C45 C47 1.319(11) 2_567
C45 C46 1.342(11) .
C45 H45 0.9300 .
C46 C47 1.371(12) .
C46 H46 0.9300 .
C47 C45 1.319(11) 2_567
C47 H47 0.9300 .
O2 Cl1 1.440(7) .
O3 Cl1 1.393(7) .
O4 Cl1 1.403(7) .
O5 Cl1 1.426(5) .

loop_
_geom_torsion_atom_site_label_1
_geom_torsion_atom_site_label_2
_geom_torsion_atom_site_label_3
_geom_torsion_atom_site_label_4
_geom_torsion
_geom_torsion_site_symmetry_1
_geom_torsion_site_symmetry_4
N2 Ag1 N1 C17 163.4(3) 2_656 .
N4 Ag1 N1 C17 -67.2(4) 1_445 .
N3 Ag1 N1 C17 38.3(4) 2_665 .
N2 Ag1 N1 N2 -4.8(4) 2_656 .
N4 Ag1 N1 N2 124.6(3) 1_445 .
N3 Ag1 N1 N2 -129.9(3) 2_665 .
C17 N1 N2 C1 0.6(4) . .
Ag1 N1 N2 C1 171.4(3) . .
C17 N1 N2 Ag1 -166.0(3) . 2_656
Ag1 N1 N2 Ag1 4.8(4) . 2_656
N1 N2 C1 O1 -0.7(5) . .
Ag1 N2 C1 O1 163.4(3) 2_656 .
N1 N2 C1 C2 177.2(4) . .
Ag1 N2 C1 C2 -18.8(7) 2_656 .
N2 C1 C2 C3 -23.2(7) . .
O1 C1 C2 C3 154.5(4) . .
N2 C1 C2 C7 158.8(4) . .
O1 C1 C2 C7 -23.5(6) . .
C7 C2 C3 C4 -1.3(8) . .
C1 C2 C3 C4 -179.4(5) . .
C2 C3 C4 C5 0.6(9) . .
C3 C4 C5 C6 0.9(9) . .
C4 C5 C6 C7 -1.7(8) . .
C4 C5 C6 C8 177.8(5) . .
C5 C6 C7 C2 1.0(7) . .
C8 C6 C7 C2 -178.5(4) . .
C3 C2 C7 C6 0.5(7) . .
C1 C2 C7 C6 178.5(4) . .
C5 C6 C8 C9 -17(4) . .
C7 C6 C8 C9 162(4) . .
C6 C8 C9 C10 47(8) . .
C8 C9 C10 C11 -12(5) . .
C8 C9 C10 C16 168(5) . .
C16 C10 C11 C12 -2.7(8) . .
C9 C10 C11 C12 177.3(4) . .
C10 C11 C12 C13 -0.3(7) . .
C11 C12 C13 C15 2.7(8) . .
C11 C12 C13 C14 -173.9(4) . .
Ag1 N4 C14 C13 10(6) 1_665 .
C15 C13 C14 N4 -142(6) . .
C12 C13 C14 N4 35(6) . .
C12 C13 C15 C16 -2.1(9) . .
C14 C13 C15 C16 174.2(6) . .
C13 C15 C16 C10 -0.9(10) . .
C11 C10 C16 C15 3.3(9) . .
C9 C10 C16 C15 -176.7(5) . .
N2 N1 C17 O1 -0.3(5) . .
Ag1 N1 C17 O1 -169.7(2) . .
N2 N1 C17 C18 -178.0(4) . .
Ag1 N1 C17 C18 12.5(7) . .
N1 C17 C18 C19 27.6(7) . .
O1 C17 C18 C19 -150.0(4) . .
N1 C17 C18 C23 -151.9(4) . .
O1 C17 C18 C23 30.5(6) . .
C23 C18 C19 C20 0.4(7) . .
C17 C18 C19 C20 -179.0(4) . .
C18 C19 C20 C21 -0.6(7) . .
C19 C20 C21 C22 0.0(8) . .
C20 C21 C22 C23 0.7(7) . .
C20 C21 C22 C24 179.3(5) . .
C21 C22 C23 C18 -0.9(7) . .
C24 C22 C23 C18 -179.5(4) . .
C19 C18 C23 C22 0.4(6) . .
C17 C18 C23 C22 179.8(4) . .
C21 C22 C24 C25 -12(6) . .
C23 C22 C24 C25 166(6) . .
C22 C24 C25 C26 19(11) . .
C24 C25 C26 C32 -4(6) . .
C24 C25 C26 C27 177(6) . .
C32 C26 C27 C28 0.7(8) . .
C25 C26 C27 C28 179.6(5) . .
C26 C27 C28 C29 -0.3(9) . .
C27 C28 C29 C31 -0.3(8) . .
C27 C28 C29 C30 -177.1(5) . .
Ag1 N3 C30 C29 -67(13) 2_665 .
C31 C29 C30 N3 -9(13) . .
C28 C29 C30 N3 168(13) . .
C28 C29 C31 C32 0.5(9) . .
C30 C29 C31 C32 177.4(5) . .
C29 C31 C32 C26 -0.1(9) . .
C27 C26 C32 C31 -0.5(9) . .
C25 C26 C32 C31 -179.5(5) . .
C38 C33 C34 C35 2.8(17) . .
C33 C34 C35 C36 1.8(16) . .
C34 C35 C36 C37 -4.3(18) . .
C35 C36 C37 C38 2(2) . .
C34 C33 C38 C37 -5(2) . .
C36 C37 C38 C33 2(3) . .
C44 C39 C40 C41 0.3(3) . .
C39 C40 C41 C42 0.3(3) . .
C40 C41 C42 C43 -0.7(6) . .
C41 C42 C43 C44 0.4(8) . .
C40 C39 C44 C43 -0.5(7) . .
C42 C43 C44 C39 0.2(8) . .
C47 C45 C46 C47 0.5(14) 2_567 .
C45 C46 C47 C45 -0.5(14) . 2_567
N2 C1 O1 C17 0.5(4) . .
C2 C1 O1 C17 -177.6(4) . .
N1 C17 O1 C1 -0.1(4) . .
C18 C17 O1 C1 177.9(4) . .
